data_4502504
loop_
_publ_author_name
'Feng, Xing'
'Du, Hao'
'Chen, Kai'
'Xiao, Xin'
'Luo, Shi-Xia'
'Xue, Sai-Feng'
'Zhang, Yun-Qian'
'Zhu, Qian-Jiang'
'Tao, Zhu'
'Zhang, Xiao-Yi'
'Wei, Gang'

_publ_section_title
;
 Design and Synthesis of Self-assembly Supramolecular Entities Based on
 Noncovalent Interaction of Cucurbit[5]uril, Metal Ions, and
 Hydroxybenzene or Its Derivatives
;
_journal_issue 7
_journal_name_full 'Crystal Growth &amp; Design'
_journal_page_first 2901
_journal_paper_doi 10.1021/cg901309b
_journal_volume 10
_journal_year 2010
_chemical_absolute_configuration unk
_chemical_formula_sum 'C42 H56 I2 K2 N20 O21'
_chemical_formula_weight 1509.07
_chemical_name_systematic
;
 ?
;
_space_group_IT_number 18
_symmetry_cell_setting orthorhombic
_symmetry_space_group_name_Hall 'P 2 2ab'
_symmetry_space_group_name_H-M 'P 21 21 2'
_atom_sites_solution_hydrogens geom
_atom_sites_solution_primary direct
_atom_sites_solution_secondary difmap
_audit_creation_method SHELXL-97
_cell_angle_alpha 90.00
_cell_angle_beta 90.00
_cell_angle_gamma 90.00
_cell_formula_units_Z 2
_cell_length_a 15.692(2)
_cell_length_b 11.9459(17)
_cell_length_c 14.805(2)
_cell_measurement_temperature 223(2)
_cell_volume 2775.3(6)
_computing_cell_refinement 'SAINT (Bruker, 2005)'
_computing_data_collection 'APEX2 (Bruker, 2005)'
_computing_data_reduction SAINT
_computing_structure_refinement 'SHELXL97 (Sheldrick, 2008)'
_computing_structure_solution 'SHELXS97 (Sheldrick, 2008)'
_diffrn_ambient_temperature 223(2)
_diffrn_measured_fraction_theta_full 0.971
_diffrn_measured_fraction_theta_max 0.971
_diffrn_measurement_device_type 'Bruker Apex2 CCD Detector'
_diffrn_measurement_method '\f and \w scan'
_diffrn_radiation_monochromator graphite
_diffrn_radiation_source 'fine-focus sealed tube'
_diffrn_radiation_type MoK\a
_diffrn_radiation_wavelength 0.71073
_diffrn_reflns_av_R_equivalents 0.0242
_diffrn_reflns_av_sigmaI/netI 0.0292
_diffrn_reflns_limit_h_max 18
_diffrn_reflns_limit_h_min -19
_diffrn_reflns_limit_k_max 14
_diffrn_reflns_limit_k_min -14
_diffrn_reflns_limit_l_max 18
_diffrn_reflns_limit_l_min -17
_diffrn_reflns_number 19089
_diffrn_reflns_theta_full 25.99
_diffrn_reflns_theta_max 25.99
_diffrn_reflns_theta_min 1.38
_exptl_absorpt_coefficient_mu 1.380
_exptl_absorpt_correction_T_max 0.7511
_exptl_absorpt_correction_T_min 0.7155
_exptl_absorpt_correction_type multi-scan
_exptl_absorpt_process_details 'SADABS (Bruker, 2005)'
_exptl_crystal_colour colorless
_exptl_crystal_density_diffrn 1.806
_exptl_crystal_density_method 'not measured'
_exptl_crystal_description block
_exptl_crystal_F_000 1520
_exptl_crystal_size_max 0.26
_exptl_crystal_size_mid 0.25
_exptl_crystal_size_min 0.22
_refine_diff_density_max 0.404
_refine_diff_density_min -0.299
_refine_diff_density_rms 0.058
_refine_ls_abs_structure_details 'Flack H D (1983), Acta Cryst. A39, 876-881'
_refine_ls_abs_structure_Flack -0.007(14)
_refine_ls_extinction_method none
_refine_ls_goodness_of_fit_ref 1.067
_refine_ls_hydrogen_treatment constr
_refine_ls_matrix_type full
_refine_ls_number_parameters 414
_refine_ls_number_reflns 5176
_refine_ls_number_restraints 0
_refine_ls_restrained_S_all 1.067
_refine_ls_R_factor_all 0.0302
_refine_ls_R_factor_gt 0.0265
_refine_ls_shift/su_max 0.001
_refine_ls_shift/su_mean 0.000
_refine_ls_structure_factor_coef Fsqd
_refine_ls_weighting_details 'calc w=1/[\s^2^(Fo^2^)+(0.0314P)^2^+1.0709P] where P=(Fo^2^+2Fc^2^)/3'
_refine_ls_weighting_scheme calc
_refine_ls_wR_factor_gt 0.0650
_refine_ls_wR_factor_ref 0.0665
_reflns_number_gt 4774
_reflns_number_total 5176
_reflns_threshold_expression >2sigma(I)
_cod_data_source_file cg901309b_si_001.cif
_cod_data_source_block complex_G
_cod_depositor_comments
;
The following automatic conversions were performed:

'_symmetry_cell_setting' value 'Orthorhombic' changed to
'orthorhombic' according to
/home/saulius/struct/CIF-dictionaries/cif_core.dic dictionary named
'cif_core.dic' version 2.4.2 from 2011-04-26.

Automatic conversion script
Id: cif_fix_values 1715 2011-07-08 13:25:40Z adriana 
;
_cod_original_cell_volume 2775.2(7)
_cod_original_sg_symbol_H-M 'p 21 21 2'
_cod_database_code 4502504

loop_
_symmetry_equiv_pos_as_xyz
'x, y, z'
'-x, -y, z'
'-x+1/2, y+1/2, -z'
'x+1/2, -y+1/2, -z'

loop_
_atom_site_label
_atom_site_type_symbol
_atom_site_fract_x
_atom_site_fract_y
_atom_site_fract_z
_atom_site_U_iso_or_equiv
_atom_site_adp_type
_atom_site_occupancy
_atom_site_symmetry_multiplicity
_atom_site_calc_flag
_atom_site_refinement_flags
_atom_site_disorder_assembly
_atom_site_disorder_group
O1W O 0.60312(17) 0.5164(2) 0.5295(2) 0.0529(7) Uani 1 1 d . . .
O2W O 0.76102(16) 0.6317(2) 0.72687(18) 0.0447(6) Uani 1 1 d . . .
O3W O 0.5000 0.5000 0.7440(3) 0.0641(12) Uani 1 2 d S . .
O4W O 0.5000 0.5000 0.3525(4) 0.0784(15) Uani 1 2 d S . .
K1 K 0.58681(6) 0.68535(11) 0.65873(6) 0.0353(3) Uani 0.919(3) 1 d P A 1
K1' K 0.5751(5) 0.7582(11) 0.6647(6) 0.029(3) Uani 0.081(3) 1 d P . 2
I1 I 0.04389(5) 0.74702(6) 0.79942(4) 0.03522(18) Uani 0.919(3) 1 d P A 1
I1' I 0.0160(6) 0.7789(7) 0.7784(5) 0.0523(16) Uani 0.081(3) 1 d P A 2
O5W O 0.5000 1.0000 0.6613(7) 0.250(6) Uani 1 2 d S . .
C16 C 0.7574(2) 0.9529(3) 1.0771(2) 0.0317(8) Uani 1 1 d . . .
C17 C 0.8160(2) 1.0399(3) 1.0694(3) 0.0399(9) Uani 1 1 d . . .
H17 H 0.8101 1.1043 1.1042 0.048 Uiso 1 1 calc R . .
C18 C 0.8834(3) 1.0294(3) 1.0094(3) 0.0442(9) Uani 1 1 d . . .
H18 H 0.9226 1.0873 1.0039 0.053 Uiso 1 1 calc R . .
C19 C 0.8929(2) 0.9339(3) 0.9576(2) 0.0364(8) Uani 1 1 d . . .
H19 H 0.9381 0.9281 0.9172 0.044 Uiso 1 1 calc R . .
C20 C 0.8350(2) 0.8470(3) 0.9662(2) 0.0321(8) Uani 1 1 d . . .
C21 C 0.7664(2) 0.8566(3) 1.0258(2) 0.0336(8) Uani 1 1 d . . .
H21 H 0.7270 0.7988 1.0310 0.040 Uiso 1 1 calc R . .
O6 O 0.69076(15) 0.9657(2) 1.13647(16) 0.0391(6) Uani 1 1 d . . .
H6 H 0.6942 1.0270 1.1611 0.059 Uiso 1 1 calc R . .
O7 O 0.84149(14) 0.7494(2) 0.91787(16) 0.0437(6) Uani 1 1 d . . .
H7 H 0.8865 0.7492 0.8897 0.066 Uiso 1 1 calc R . .
N3 N 0.70469(15) 0.9975(2) 0.51988(18) 0.0265(6) Uani 1 1 d . A .
C3 C 0.6854(2) 0.9409(3) 0.4353(2) 0.0283(7) Uani 1 1 d . . .
H3A H 0.7146 0.9794 0.3866 0.034 Uiso 1 1 calc R . .
H3B H 0.7078 0.8652 0.4380 0.034 Uiso 1 1 calc R . .
C4 C 0.6047(2) 1.2077(2) 0.4384(2) 0.0271(7) Uani 1 1 d . . .
H4A H 0.6417 1.2047 0.3860 0.032 Uiso 1 1 calc R . .
H4B H 0.5792 1.2817 0.4404 0.032 Uiso 1 1 calc R . .
C5 C 0.72516(19) 0.9407(3) 0.5960(2) 0.0275(7) Uani 1 1 d . . .
C6 C 0.7273(2) 1.1158(3) 0.5246(2) 0.0275(7) Uani 1 1 d . . .
H6A H 0.7719 1.1353 0.4811 0.033 Uiso 1 1 calc R A .
C7 C 0.7585(2) 1.1289(3) 0.6240(2) 0.0292(7) Uani 1 1 d . . .
H7A H 0.8165 1.1592 0.6268 0.035 Uiso 1 1 calc R . .
C13 C 0.6126(2) 1.0559(3) 0.9282(2) 0.0326(8) Uani 1 1 d . . .
H13 H 0.6276 1.0610 0.9923 0.039 Uiso 1 1 calc R . .
C1 C 0.5460(2) 0.8484(2) 0.4451(2) 0.0249(7) Uani 1 1 d . . .
C2 C 0.5461(2) 1.0242(2) 0.3737(2) 0.0259(7) Uani 1 1 d . . .
H2 H 0.5658 1.0412 0.3124 0.031 Uiso 1 1 calc R A .
C8 C 0.63783(17) 1.2408(3) 0.5998(2) 0.0260(6) Uani 1 1 d . . .
C9 C 0.77672(19) 0.9839(3) 0.7500(2) 0.0303(8) Uani 1 1 d . . .
H9A H 0.8234 1.0305 0.7708 0.036 Uiso 1 1 calc R A .
H9B H 0.7965 0.9070 0.7496 0.036 Uiso 1 1 calc R . .
C10 C 0.30111(19) 0.7478(3) 0.7526(2) 0.0324(7) Uani 1 1 d . . .
H10A H 0.2422 0.7417 0.7718 0.039 Uiso 1 1 calc R . .
H10B H 0.3250 0.6729 0.7517 0.039 Uiso 1 1 calc R . .
C11 C 0.6554(2) 0.9044(3) 0.8366(2) 0.0286(7) Uani 1 1 d . . .
C12 C 0.6881(2) 1.0924(3) 0.8669(2) 0.0341(8) Uani 1 1 d . . .
H12 H 0.7376 1.1150 0.9029 0.041 Uiso 1 1 calc R A .
C14 C 0.4298(2) 0.7896(3) 0.8423(2) 0.0309(8) Uani 1 1 d . . .
C15 C 0.5382(2) 0.8653(3) 0.9443(2) 0.0334(8) Uani 1 1 d . . .
H15A H 0.5603 0.7895 0.9413 0.040 Uiso 1 1 calc R A .
H15B H 0.5338 0.8856 1.0075 0.040 Uiso 1 1 calc R . .
N1 N 0.53783(17) 1.1251(2) 0.42818(17) 0.0259(6) Uani 1 1 d . . .
N2 N 0.59568(16) 0.9356(2) 0.41445(18) 0.0262(6) Uani 1 1 d . A .
N4 N 0.75471(16) 1.0162(2) 0.6590(2) 0.0291(6) Uani 1 1 d . A .
N5 N 0.65532(16) 1.1911(2) 0.51894(18) 0.0265(6) Uani 1 1 d . A .
N6 N 0.30329(17) 0.7934(2) 0.6612(2) 0.0323(7) Uani 1 1 d . . .
N7 N 0.70635(17) 0.9936(2) 0.81346(18) 0.0308(6) Uani 1 1 d . A .
N8 N 0.59833(18) 0.9399(2) 0.90077(19) 0.0320(7) Uani 1 1 d . A .
N9 N 0.34698(16) 0.8140(2) 0.81745(19) 0.0320(7) Uani 1 1 d . . .
N10 N 0.45499(18) 0.8669(2) 0.90526(18) 0.0329(6) Uani 1 1 d . . .
O1 O 0.57204(13) 0.7634(2) 0.48053(15) 0.0307(5) Uani 1 1 d . A .
O2 O 0.71889(14) 0.83971(18) 0.60754(16) 0.0315(5) Uani 1 1 d . A .
O3 O 0.66050(14) 0.80975(18) 0.80662(16) 0.0332(5) Uani 1 1 d . A .
O4 O 0.47309(15) 0.71227(18) 0.81387(17) 0.0373(6) Uani 1 1 d . A .
O5 O 0.41949(14) 0.69112(18) 0.61394(16) 0.0325(5) Uani 1 1 d . . .

loop_
_atom_site_aniso_label
_atom_site_aniso_U_11
_atom_site_aniso_U_22
_atom_site_aniso_U_33
_atom_site_aniso_U_23
_atom_site_aniso_U_13
_atom_site_aniso_U_12
O1W 0.0421(15) 0.0382(15) 0.078(2) 0.0074(15) 0.0081(14) -0.0032(12)
O2W 0.0471(15) 0.0420(14) 0.0451(16) -0.0031(12) 0.0123(12) 0.0086(12)
O3W 0.095(3) 0.029(2) 0.068(3) 0.000 0.000 -0.001(2)
O4W 0.096(4) 0.067(3) 0.072(3) 0.000 0.000 -0.007(3)
K1 0.0320(4) 0.0356(8) 0.0382(5) 0.0028(4) 0.0013(4) -0.0001(4)
K1' 0.039(5) 0.016(7) 0.032(5) 0.004(4) -0.003(3) 0.012(4)
I1 0.0344(3) 0.0405(2) 0.0308(2) -0.00390(18) 0.00215(16) 0.0016(2)
I1' 0.044(3) 0.054(3) 0.059(3) 0.008(2) -0.016(2) 0.014(2)
O5W 0.191(10) 0.389(18) 0.170(9) 0.000 0.000 -0.104(11)
C16 0.0357(19) 0.0342(19) 0.0253(18) 0.0093(15) -0.0038(15) 0.0047(15)
C17 0.047(2) 0.0307(19) 0.042(2) -0.0019(17) 0.0069(18) -0.0028(16)
C18 0.047(2) 0.034(2) 0.052(2) -0.0003(17) 0.0088(19) -0.0063(17)
C19 0.0362(19) 0.039(2) 0.034(2) 0.0008(16) 0.0011(15) 0.0032(16)
C20 0.0342(18) 0.0313(18) 0.0308(19) 0.0037(15) -0.0080(15) 0.0065(15)
C21 0.0349(18) 0.0317(19) 0.034(2) 0.0078(15) -0.0074(15) -0.0010(16)
O6 0.0446(14) 0.0365(14) 0.0362(15) -0.0004(11) 0.0093(12) 0.0010(11)
O7 0.0400(12) 0.0401(13) 0.0511(15) -0.0135(16) 0.0019(10) 0.0001(15)
N3 0.0268(14) 0.0212(14) 0.0316(15) 0.0047(12) -0.0007(12) 0.0010(11)
C3 0.0291(16) 0.0285(17) 0.0272(17) 0.0003(14) 0.0083(14) 0.0073(14)
C4 0.0351(17) 0.0193(15) 0.0268(17) 0.0055(13) 0.0014(14) 0.0007(12)
C5 0.0182(15) 0.0277(18) 0.0366(19) 0.0043(15) 0.0017(13) 0.0036(13)
C6 0.0261(16) 0.0217(16) 0.0347(19) 0.0037(14) 0.0047(14) -0.0011(13)
C7 0.0223(15) 0.0258(17) 0.039(2) 0.0016(15) 0.0008(14) -0.0012(13)
C13 0.043(2) 0.0310(18) 0.0234(17) -0.0044(14) -0.0094(15) 0.0083(15)
C1 0.0340(16) 0.0200(15) 0.0208(16) -0.0041(12) 0.0027(14) 0.0015(14)
C2 0.0324(17) 0.0251(16) 0.0200(15) 0.0013(12) 0.0027(15) 0.0044(15)
C8 0.0257(14) 0.0189(15) 0.0332(16) 0.0027(16) 0.0008(12) -0.0056(16)
C9 0.0228(16) 0.0278(17) 0.040(2) 0.0029(15) -0.0083(15) 0.0035(14)
C10 0.0339(16) 0.0220(15) 0.0413(18) 0.0042(19) 0.0099(13) -0.0045(17)
C11 0.0298(16) 0.0309(18) 0.0251(16) 0.0031(15) -0.0068(14) 0.0047(14)
C12 0.0382(18) 0.0349(19) 0.0292(19) -0.0042(15) -0.0140(16) 0.0015(15)
C14 0.0380(19) 0.0279(17) 0.0269(17) 0.0075(14) 0.0109(15) -0.0014(14)
C15 0.0470(19) 0.0333(18) 0.0198(16) 0.0056(14) 0.0025(16) 0.0146(17)
N1 0.0293(13) 0.0200(12) 0.0283(14) -0.0007(11) 0.0047(12) 0.0004(11)
N2 0.0297(14) 0.0202(13) 0.0287(15) 0.0043(11) -0.0006(11) 0.0024(11)
N4 0.0290(14) 0.0233(13) 0.0351(16) 0.0007(12) -0.0018(13) -0.0001(11)
N5 0.0276(14) 0.0232(14) 0.0287(15) 0.0031(12) 0.0041(12) 0.0039(11)
N6 0.0333(15) 0.0277(14) 0.0360(16) 0.0053(13) 0.0072(13) 0.0031(11)
N7 0.0348(14) 0.0283(14) 0.0295(16) -0.0016(12) -0.0035(12) 0.0043(11)
N8 0.0407(17) 0.0284(15) 0.0269(15) 0.0002(12) -0.0026(13) 0.0063(13)
N9 0.0321(14) 0.0275(14) 0.0363(18) -0.0014(13) 0.0072(12) 0.0045(12)
N10 0.0398(15) 0.0311(15) 0.0278(15) -0.0025(12) 0.0047(13) 0.0085(14)
O1 0.0341(10) 0.0236(12) 0.0345(12) 0.0062(11) -0.0027(9) 0.0016(10)
O2 0.0369(12) 0.0211(12) 0.0364(13) 0.0040(10) -0.0009(10) 0.0025(10)
O3 0.0393(13) 0.0242(11) 0.0360(13) -0.0022(11) 0.0016(11) 0.0052(10)
O4 0.0406(13) 0.0269(12) 0.0444(15) -0.0006(10) 0.0063(11) 0.0083(10)
O5 0.0339(12) 0.0263(11) 0.0373(14) 0.0036(11) 0.0004(11) 0.0073(10)

loop_
_atom_type_symbol
_atom_type_description
_atom_type_scat_dispersion_real
_atom_type_scat_dispersion_imag
_atom_type_scat_source
C C 0.0033 0.0016 'International Tables Vol C Tables 4.2.6.8 and 6.1.1.4'
H H 0.0000 0.0000 'International Tables Vol C Tables 4.2.6.8 and 6.1.1.4'
N N 0.0061 0.0033 'International Tables Vol C Tables 4.2.6.8 and 6.1.1.4'
O O 0.0106 0.0060 'International Tables Vol C Tables 4.2.6.8 and 6.1.1.4'
K K 0.2009 0.2494 'International Tables Vol C Tables 4.2.6.8 and 6.1.1.4'
I I -0.4742 1.8119 'International Tables Vol C Tables 4.2.6.8 and 6.1.1.4'

loop_
_geom_angle_atom_site_label_1
_geom_angle_atom_site_label_2
_geom_angle_atom_site_label_3
_geom_angle
_geom_angle_site_symmetry_1
_geom_angle_site_symmetry_3
K1 O2W K1' 14.1(2) . .
K1 O3W K1 128.21(17) 2_665 .
O5 K1 O1W 86.54(8) . .
O5 K1 O1 71.43(7) . .
O1W K1 O1 66.67(8) . .
O5 K1 O2 128.15(8) . .
O1W K1 O2 102.53(8) . .
O1 K1 O2 66.36(7) . .
O5 K1 O3 124.10(8) . .
O1W K1 O3 148.71(8) . .
O1 K1 O3 125.08(8) . .
O2 K1 O3 65.24(7) . .
O5 K1 O3W 70.70(7) . .
O1W K1 O3W 77.79(10) . .
O1 K1 O3W 128.74(10) . .
O2 K1 O3W 161.10(8) . .
O3 K1 O3W 104.59(10) . .
O5 K1 O4 66.32(7) . .
O1W K1 O4 132.29(8) . .
O1 K1 O4 130.60(8) . .
O2 K1 O4 125.16(8) . .
O3 K1 O4 65.95(7) . .
O3W K1 O4 56.91(8) . .
O5 K1 O2W 167.50(8) . .
O1W K1 O2W 89.56(8) . .
O1 K1 O2W 117.69(7) . .
O2 K1 O2W 64.31(7) . .
O3 K1 O2W 59.16(7) . .
O3W K1 O2W 96.87(7) . .
O4 K1 O2W 108.48(7) . .
O3 K1' O2 74.0(3) . .
O3 K1' O5 141.0(4) . .
O2 K1' O5 144.4(4) . .
O3 K1' O1 145.3(4) . .
O2 K1' O1 71.4(2) . .
O5 K1' O1 73.2(2) . .
O3 K1' O4 72.4(2) . .
O2 K1' O4 146.3(4) . .
O5 K1' O4 68.8(2) . .
O1 K1' O4 142.0(4) . .
O3 K1' O5W 89.3(4) . .
O2 K1' O5W 88.6(4) . .
O5 K1' O5W 85.9(3) . .
O1 K1' O5W 87.5(4) . .
O4 K1' O5W 88.7(3) . .
O3 K1' C11 18.60(13) . .
O2 K1' C11 74.0(3) . .
O5 K1' C11 135.7(4) . .
O1 K1' C11 139.3(4) . .
O4 K1' C11 73.4(2) . .
O5W K1' C11 70.7(3) . .
O3 K1' C5 74.2(3) . .
O2 K1' C5 18.52(12) . .
O5 K1' C5 138.4(3) . .
O1 K1' C5 72.3(2) . .
O4 K1' C5 140.4(4) . .
O5W K1' C5 70.1(3) . .
C11 K1' C5 68.1(2) . .
O3 K1' O2W 55.89(18) . .
O2 K1' O2W 60.77(19) . .
O5 K1' O2W 136.3(5) . .
O1 K1' O2W 107.2(3) . .
O4 K1' O2W 101.0(3) . .
O5W K1' O2W 137.5(4) . .
C11 K1' O2W 72.72(18) . .
C5 K1' O2W 76.73(19) . .
O3 K1' C1 139.9(4) . .
O2 K1' C1 72.1(2) . .
O5 K1' C1 73.1(2) . .
O1 K1' C1 18.23(11) . .
O4 K1' C1 137.1(3) . .
O5W K1' C1 69.3(3) . .
C11 K1' C1 127.2(4) . .
C5 K1' C1 66.8(2) . .
O2W K1' C1 120.4(3) . .
O3 K1' C8 136.6(4) . 2_675
O2 K1' C8 138.0(3) . 2_675
O5 K1' C8 17.63(10) . 2_675
O1 K1' C8 73.0(2) . 2_675
O4 K1' C8 70.5(2) . 2_675
O5W K1' C8 68.3(2) . 2_675
C11 K1' C8 124.9(3) . 2_675
C5 K1' C8 125.9(3) . 2_675
O2W K1' C8 153.8(4) . 2_675
C1 K1' C8 67.16(17) . 2_675
O3 K1' C14 72.5(2) . .
O2 K1' C14 140.4(4) . .
O5 K1' C14 69.4(2) . .
O1 K1' C14 137.4(3) . .
O4 K1' C14 18.22(11) . .
O5W K1' C14 70.5(3) . .
C11 K1' C14 67.5(2) . .
C5 K1' C14 127.8(4) . .
O2W K1' C14 113.7(2) . .
C1 K1' C14 125.9(3) . .
C8 K1' C14 65.21(17) 2_675 .
K1' O5W K1' 178.2(5) 2_675 .
O6 C16 C21 121.3(3) . .
O6 C16 C17 118.2(3) . .
C21 C16 C17 120.5(3) . .
C18 C17 C16 119.2(3) . .
C18 C17 H17 120.4 . .
C16 C17 H17 120.4 . .
C19 C18 C17 120.9(4) . .
C19 C18 H18 119.6 . .
C17 C18 H18 119.6 . .
C18 C19 C20 119.8(3) . .
C18 C19 H19 120.1 . .
C20 C19 H19 120.1 . .
O7 C20 C19 122.7(3) . .
O7 C20 C21 117.2(3) . .
C19 C20 C21 120.1(3) . .
C16 C21 C20 119.6(3) . .
C16 C21 H21 120.2 . .
C20 C21 H21 120.2 . .
C16 O6 H6 109.5 . .
C20 O7 H7 109.5 . .
C5 N3 C3 122.2(3) . .
C5 N3 C6 112.8(3) . .
C3 N3 C6 122.8(3) . .
N2 C3 N3 114.0(2) . .
N2 C3 H3A 108.8 . .
N3 C3 H3A 108.8 . .
N2 C3 H3B 108.8 . .
N3 C3 H3B 108.8 . .
H3A C3 H3B 107.6 . .
N5 C4 N1 113.0(2) . .
N5 C4 H4A 109.0 . .
N1 C4 H4A 109.0 . .
N5 C4 H4B 109.0 . .
N1 C4 H4B 109.0 . .
H4A C4 H4B 107.8 . .
O2 C5 N3 126.3(3) . .
O2 C5 N4 125.4(3) . .
N3 C5 N4 108.4(3) . .
O2 C5 K1' 42.5(3) . .
N3 C5 K1' 114.2(2) . .
N4 C5 K1' 117.1(3) . .
N5 C6 N3 114.3(3) . .
N5 C6 C7 103.7(3) . .
N3 C6 C7 102.6(3) . .
N5 C6 H6A 111.9 . .
N3 C6 H6A 111.9 . .
C7 C6 H6A 111.9 . .
N4 C7 N6 115.7(3) . 2_675
N4 C7 C6 103.4(3) . .
N6 C7 C6 102.3(3) 2_675 .
N4 C7 H7A 111.6 . .
N6 C7 H7A 111.6 2_675 .
C6 C7 H7A 111.6 . .
N10 C13 N8 115.3(3) 2_675 .
N10 C13 C12 104.1(3) 2_675 .
N8 C13 C12 102.7(3) . .
N10 C13 H13 111.4 2_675 .
N8 C13 H13 111.4 . .
C12 C13 H13 111.4 . .
O1 C1 N1 126.4(3) . 2_675
O1 C1 N2 125.7(3) . .
N1 C1 N2 107.9(3) 2_675 .
O1 C1 K1' 44.6(3) . .
N1 C1 K1' 111.7(2) 2_675 .
N2 C1 K1' 118.1(3) . .
N2 C2 N1 115.0(2) . .
N2 C2 C2 103.2(3) . 2_675
N1 C2 C2 103.0(3) . 2_675
N2 C2 H2 111.7 . .
N1 C2 H2 111.7 . .
C2 C2 H2 111.7 2_675 .
O5 C8 N6 125.6(3) 2_675 2_675
O5 C8 N5 125.7(3) 2_675 .
N6 C8 N5 108.6(3) 2_675 .
O5 C8 K1' 41.3(3) 2_675 2_675
N6 C8 K1' 118.0(3) 2_675 2_675
N5 C8 K1' 115.9(2) . 2_675
N4 C9 N7 113.6(2) . .
N4 C9 H9A 108.9 . .
N7 C9 H9A 108.9 . .
N4 C9 H9B 108.9 . .
N7 C9 H9B 108.9 . .
H9A C9 H9B 107.7 . .
N9 C10 N6 113.8(3) . .
N9 C10 H10A 108.8 . .
N6 C10 H10A 108.8 . .
N9 C10 H10B 108.8 . .
N6 C10 H10B 108.8 . .
H10A C10 H10B 107.7 . .
O3 C11 N8 125.6(3) . .
O3 C11 N7 126.2(3) . .
N8 C11 N7 108.2(3) . .
O3 C11 K1' 42.2(3) . .
N8 C11 K1' 116.3(3) . .
N7 C11 K1' 115.8(3) . .
N9 C12 N7 115.4(3) 2_675 .
N9 C12 C13 102.9(3) 2_675 .
N7 C12 C13 103.9(3) . .
N9 C12 H12 111.4 2_675 .
N7 C12 H12 111.4 . .
C13 C12 H12 111.4 . .
O4 C14 N10 125.6(3) . .
O4 C14 N9 126.3(3) . .
N10 C14 N9 108.1(3) . .
O4 C14 K1' 45.4(3) . .
N10 C14 K1' 113.2(3) . .
N9 C14 K1' 115.8(3) . .
N10 C15 N8 114.0(3) . .
N10 C15 H15A 108.7 . .
N8 C15 H15A 108.7 . .
N10 C15 H15B 108.7 . .
N8 C15 H15B 108.7 . .
H15A C15 H15B 107.6 . .
C1 N1 C4 121.1(2) 2_675 .
C1 N1 C2 112.1(2) 2_675 .
C4 N1 C2 123.9(3) . .
C1 N2 C3 121.0(3) . .
C1 N2 C2 112.7(3) . .
C3 N2 C2 125.6(3) . .
C5 N4 C7 112.4(3) . .
C5 N4 C9 122.5(3) . .
C7 N4 C9 125.1(3) . .
C8 N5 C6 112.1(3) . .
C8 N5 C4 123.6(3) . .
C6 N5 C4 124.2(3) . .
C8 N6 C7 113.1(3) 2_675 2_675
C8 N6 C10 121.6(3) 2_675 .
C7 N6 C10 125.1(3) 2_675 .
C11 N7 C12 112.3(3) . .
C11 N7 C9 122.7(3) . .
C12 N7 C9 124.6(3) . .
C11 N8 C15 122.9(3) . .
C11 N8 C13 112.7(3) . .
C15 N8 C13 124.0(3) . .
C14 N9 C10 122.2(3) . .
C14 N9 C12 112.7(3) . 2_675
C10 N9 C12 125.0(3) . 2_675
C14 N10 C15 122.0(3) . .
C14 N10 C13 112.2(3) . 2_675
C15 N10 C13 125.8(3) . 2_675
C1 O1 K1' 117.1(4) . .
C1 O1 K1 135.3(2) . .
K1' O1 K1 18.5(3) . .
C5 O2 K1' 119.0(4) . .
C5 O2 K1 136.7(2) . .
K1' O2 K1 17.9(3) . .
C11 O3 K1' 119.2(4) . .
C11 O3 K1 136.8(2) . .
K1' O3 K1 17.6(3) . .
C14 O4 K1' 116.4(3) . .
C14 O4 K1 133.8(2) . .
K1' O4 K1 17.8(3) . .
C8 O5 K1' 121.1(3) 2_675 .
C8 O5 K1 140.1(2) 2_675 .
K1' O5 K1 19.1(3) . .

loop_
_geom_bond_atom_site_label_1
_geom_bond_atom_site_label_2
_geom_bond_distance
_geom_bond_site_symmetry_2
O1W K1 2.792(3) .
O2W K1 2.984(3) .
O2W K1' 3.412(10) .
O3W K1 2.890(2) 2_665
O3W K1 2.890(2) .
K1 O5 2.709(2) .
K1 O1 2.808(2) .
K1 O2 2.876(2) .
K1 O3 2.888(3) .
K1 O4 2.926(3) .
K1' O3 2.567(9) .
K1' O2 2.598(9) .
K1' O5 2.678(9) .
K1' O1 2.727(9) .
K1' O4 2.783(9) .
K1' O5W 3.120(13) .
K1' C11 3.335(11) .
K1' C5 3.365(11) .
K1' C1 3.455(9) .
K1' C8 3.477(9) 2_675
K1' C14 3.501(10) .
O5W K1' 3.120(13) 2_675
C16 O6 1.374(4) .
C16 C21 1.385(5) .
C16 C17 1.393(5) .
C17 C18 1.386(5) .
C17 H17 0.9300 .
C18 C19 1.382(5) .
C18 H18 0.9300 .
C19 C20 1.386(5) .
C19 H19 0.9300 .
C20 O7 1.371(4) .
C20 C21 1.397(5) .
C21 H21 0.9300 .
O6 H6 0.8200 .
O7 H7 0.8200 .
N3 C5 1.354(4) .
N3 C3 1.455(4) .
N3 C6 1.459(4) .
C3 N2 1.443(4) .
C3 H3A 0.9700 .
C3 H3B 0.9700 .
C4 N5 1.447(4) .
C4 N1 1.448(4) .
C4 H4A 0.9700 .
C4 H4B 0.9700 .
C5 O2 1.222(4) .
C5 N4 1.378(4) .
C6 N5 1.446(4) .
C6 C7 1.560(5) .
C6 H6A 0.9800 .
C7 N4 1.443(4) .
C7 N6 1.451(4) 2_675
C7 H7A 0.9800 .
C13 N10 1.445(4) 2_675
C13 N8 1.461(4) .
C13 C12 1.555(5) .
C13 H13 0.9800 .
C1 O1 1.215(4) .
C1 N1 1.375(4) 2_675
C1 N2 1.378(4) .
C2 N2 1.445(4) .
C2 N1 1.457(4) .
C2 C2 1.558(6) 2_675
C2 H2 0.9800 .
C8 O5 1.230(4) 2_675
C8 N6 1.359(4) 2_675
C8 N5 1.364(4) .
C8 K1' 3.477(9) 2_675
C9 N4 1.444(4) .
C9 N7 1.454(4) .
C9 H9A 0.9700 .
C9 H9B 0.9700 .
C10 N9 1.437(4) .
C10 N6 1.459(4) .
C10 H10A 0.9700 .
C10 H10B 0.9700 .
C11 O3 1.218(4) .
C11 N8 1.373(4) .
C11 N7 1.375(4) .
C12 N9 1.445(4) 2_675
C12 N7 1.450(4) .
C12 H12 0.9800 .
C14 O4 1.222(4) .
C14 N10 1.371(4) .
C14 N9 1.381(4) .
C15 N10 1.428(4) .
C15 N8 1.449(4) .
C15 H15A 0.9700 .
C15 H15B 0.9700 .
N1 C1 1.375(4) 2_675
N6 C8 1.359(4) 2_675
N6 C7 1.451(4) 2_675
N9 C12 1.445(4) 2_675
N10 C13 1.445(4) 2_675
O5 C8 1.230(4) 2_675
